data_7007136
loop_
_publ_author_name
'Hotze, Anna C. G.'
'Faiz, Jonathan A.'
'Mourtzis, Nikolaos'
'Pascu, Gabriel I.'
'Webber, Philip R. A.'
'Clarkson, Guy J.'
'Yannakopoulou, Konstantina'
'Pikramenou, Zoe'
'Hannon, Michael J.'

_publ_section_title
;
 Far-red luminescent ruthenium pyridylimine complexes; building blocks
 for multinuclear arrays.
;
_journal_issue 24
_journal_name_full 'Dalton transactions (Cambridge, England : 2003)'
_journal_page_first 3025
_journal_page_last 3034
_journal_paper_doi 10.1039/b518027a
_journal_year 2006
_chemical_formula_sum 'C33 H27 B Cl F4 N5 Ru'
_chemical_formula_weight 716.93
_chemical_name_systematic
;
?
;
_space_group_IT_number 2
_symmetry_cell_setting triclinic
_symmetry_space_group_name_Hall '-P 1'
_symmetry_space_group_name_H-M 'P -1'
_atom_sites_solution_hydrogens geom
_atom_sites_solution_primary direct
_atom_sites_solution_secondary difmap
_audit_creation_method SHELXL-97
_cell_angle_alpha 92.061(8)
_cell_angle_beta 110.294(10)
_cell_angle_gamma 104.768(11)
_cell_formula_units_Z 2
_cell_length_a 11.0703(12)
_cell_length_b 11.8803(13)
_cell_length_c 13.2873(15)
_cell_measurement_reflns_used 7523
_cell_measurement_temperature 180(2)
_cell_measurement_theta_max 28.371
_cell_measurement_theta_min 2.909
_cell_volume 1569.9(3)
_computing_cell_refinement 'SAINT (Siemens, 1995)'
_computing_data_collection 'SMART (Siemens, 1994)'
_computing_data_reduction 'SAINT (Siemens, 1995)'
_computing_molecular_graphics 'SHELXTL (Sheldrick, 1997)'
_computing_publication_material 'SHELXTL (Sheldrick, 1997)'
_computing_structure_refinement 'SHELXL-97 (Sheldrick, 1997)'
_computing_structure_solution 'SHELXS-97 (Sheldrick, 1990)'
_diffrn_ambient_temperature 180(2)
_diffrn_detector_area_resol_mean 8.192
_diffrn_measured_fraction_theta_full 0.961
_diffrn_measured_fraction_theta_max 0.868
_diffrn_measurement_device_type 'Siemens SMART diffractometer'
_diffrn_measurement_method '\w scans'
_diffrn_radiation_monochromator graphite
_diffrn_radiation_source 'fine-focus sealed tube'
_diffrn_radiation_type MoK\a
_diffrn_radiation_wavelength 0.71073
_diffrn_reflns_av_R_equivalents 0.0300
_diffrn_reflns_av_sigmaI/netI 0.0905
_diffrn_reflns_limit_h_max 13
_diffrn_reflns_limit_h_min -14
_diffrn_reflns_limit_k_max 15
_diffrn_reflns_limit_k_min -15
_diffrn_reflns_limit_l_max 17
_diffrn_reflns_limit_l_min -8
_diffrn_reflns_number 10104
_diffrn_reflns_theta_full 27.50
_diffrn_reflns_theta_max 28.98
_diffrn_reflns_theta_min 1.79
_diffrn_standards_decay_% nil
_exptl_absorpt_coefficient_mu 0.640
_exptl_absorpt_correction_T_max 0.9045
_exptl_absorpt_correction_T_min 0.6988
_exptl_absorpt_correction_type multi-scan
_exptl_absorpt_process_details 'SADABS (Sheldrick, 1996)'
_exptl_crystal_colour purple
_exptl_crystal_density_diffrn 1.517
_exptl_crystal_density_method 'not measured'
_exptl_crystal_description block
_exptl_crystal_F_000 724
_exptl_crystal_size_max 0.38
_exptl_crystal_size_mid 0.20
_exptl_crystal_size_min 0.16
_refine_diff_density_max 1.143
_refine_diff_density_min -1.064
_refine_diff_density_rms 0.103
_refine_ls_extinction_method none
_refine_ls_goodness_of_fit_ref 1.020
_refine_ls_hydrogen_treatment constr
_refine_ls_matrix_type full
_refine_ls_number_parameters 432
_refine_ls_number_reflns 7236
_refine_ls_number_restraints 19
_refine_ls_restrained_S_all 1.022
_refine_ls_R_factor_all 0.0977
_refine_ls_R_factor_gt 0.0635
_refine_ls_shift/su_max 0.000
_refine_ls_shift/su_mean 0.000
_refine_ls_structure_factor_coef Fsqd
_refine_ls_weighting_details 'calc w=1/[\s^2^(Fo^2^)+(0.0656P)^2^+0.9993P] where P=(Fo^2^+2Fc^2^)/3'
_refine_ls_weighting_scheme calc
_refine_ls_wR_factor_gt 0.1336
_refine_ls_wR_factor_ref 0.1503
_reflns_number_gt 5155
_reflns_number_total 7236
_reflns_threshold_expression >2sigma(I)
_cod_data_source_file b518027a.txt
_cod_data_source_block nm4
_cod_original_sg_symbol_H-M P-1
_cod_database_code 7007136

loop_
_symmetry_equiv_pos_as_xyz
'x, y, z'
'-x, -y, -z'

loop_
_atom_site_label
_atom_site_type_symbol
_atom_site_fract_x
_atom_site_fract_y
_atom_site_fract_z
_atom_site_U_iso_or_equiv
_atom_site_adp_type
_atom_site_occupancy
_atom_site_symmetry_multiplicity
_atom_site_calc_flag
_atom_site_refinement_flags
_atom_site_disorder_assembly
_atom_site_disorder_group
Ru1 Ru 0.16618(4) 0.31461(3) -0.04389(3) 0.03040(13) Uani 1 1 d . . .
Cl1 Cl -0.03722(12) 0.29368(10) -0.00927(12) 0.0436(3) Uani 1 1 d . . .
N101 N 0.0858(4) 0.1541(3) -0.1413(3) 0.0321(9) Uani 1 1 d . . .
C102 C 0.0197(5) 0.1310(5) -0.2504(5) 0.0500(10) Uani 1 1 d . . .
H10A H 0.0012 0.1939 -0.2895 0.031(12) Uiso 1 1 d R . .
C103 C -0.0231(6) 0.0187(5) -0.3072(5) 0.0579(16) Uani 1 1 d . . .
H10B H -0.0612 0.0004 -0.3894 0.067(18) Uiso 1 1 d R . .
C104 C 0.0033(6) -0.0727(5) -0.2535(4) 0.0495(14) Uani 1 1 d . . .
H10C H -0.0242 -0.1495 -0.2918 0.047(15) Uiso 1 1 d R . .
C105 C 0.0714(5) -0.0519(4) -0.1413(4) 0.0372(11) Uani 1 1 d . . .
H10D H 0.0904 -0.1147 -0.1023 0.035(13) Uiso 1 1 d R . .
C106 C 0.1110(5) 0.0618(4) -0.0874(5) 0.0430(9) Uani 1 1 d . . .
C107 C 0.1848(5) 0.0920(4) 0.0306(5) 0.0447(10) Uani 1 1 d . . .
N108 N 0.2190(3) 0.2094(3) 0.0627(3) 0.0294(8) Uani 1 1 d . . .
C109 C 0.2835(5) 0.2552(4) 0.1681(4) 0.0378(11) Uani 1 1 d . . .
C110 C 0.3181(6) 0.1811(5) 0.2450(5) 0.0526(15) Uani 1 1 d . . .
H11A H 0.3486 0.2184 0.3152 0.058(17) Uiso 1 1 d R . .
C111 C 0.2863(6) 0.0611(5) 0.2127(4) 0.0468(13) Uani 1 1 d . . .
H11B H 0.3121 0.0107 0.2649 0.062(18) Uiso 1 1 d R . .
C112 C 0.2181(5) 0.0156(4) 0.1048(4) 0.0345(11) Uani 1 1 d . . .
H11C H 0.1943 -0.0664 0.0822 0.059(17) Uiso 1 1 d R . .
C113 C 0.3069(5) 0.3827(4) 0.1872(4) 0.0383(12) Uani 1 1 d . . .
N114 N 0.2640(4) 0.4338(3) 0.0958(4) 0.0382(10) Uani 1 1 d . . .
C115 C 0.2783(5) 0.5517(4) 0.1062(5) 0.0445(14) Uani 1 1 d . . .
H11D H 0.2486 0.5863 0.0421 0.07(2) Uiso 1 1 d R . .
C116 C 0.3368(5) 0.6198(4) 0.2074(5) 0.0430(9) Uani 1 1 d . . .
H11E H 0.3437 0.7013 0.2108 0.08(2) Uiso 1 1 d R . .
C117 C 0.3825(5) 0.5703(4) 0.2973(5) 0.0447(10) Uani 1 1 d . . .
H11F H 0.4249 0.6185 0.3656 0.063(18) Uiso 1 1 d R . .
C118 C 0.3674(6) 0.4486(5) 0.2891(5) 0.0532(15) Uani 1 1 d . . .
H11G H 0.3980 0.4140 0.3531 0.045(16) Uiso 1 1 d R . .
N201 N 0.1215(4) 0.4274(3) -0.1578(4) 0.0400(10) Uani 1 1 d . . .
C202 C 0.0216(6) 0.4779(5) -0.1809(5) 0.0500(10) Uani 1 1 d . . .
H20A H -0.0377 0.4629 -0.1425 0.08(2) Uiso 1 1 d R . .
C203 C -0.0007(7) 0.5498(5) -0.2598(6) 0.0628(12) Uani 1 1 d . . .
H20B H -0.0733 0.5833 -0.2752 0.10(3) Uiso 1 1 d R . .
C204 C 0.0807(6) 0.5710(5) -0.3209(5) 0.0540(11) Uani 1 1 d . . .
H20C H 0.0627 0.6151 -0.3799 0.12(3) Uiso 1 1 d R . .
C205 C 0.1864(6) 0.5210(5) -0.2957(5) 0.0582(11) Uani 1 1 d . . .
H20D H 0.2456 0.5347 -0.3341 0.049(15) Uiso 1 1 d R . .
C206 C 0.2050(5) 0.4517(4) -0.2138(4) 0.0396(12) Uani 1 1 d . . .
C207 C 0.3125(5) 0.3957(4) -0.1789(4) 0.0365(11) Uani 1 1 d . . .
H20E H 0.3747 0.4014 -0.2142 0.044(14) Uiso 1 1 d R . .
N208 N 0.3188(4) 0.3383(3) -0.0984(3) 0.0327(9) Uani 1 1 d . . .
C209 C 0.4170(4) 0.2737(4) -0.0655(4) 0.0339(11) Uani 1 1 d . . .
C210 C 0.5070(5) 0.2951(5) 0.0400(5) 0.0439(13) Uani 1 1 d . . .
H21A H 0.5062 0.3537 0.0901 0.050(16) Uiso 1 1 d R . .
C211 C 0.5988(5) 0.2306(5) 0.0732(5) 0.0543(15) Uani 1 1 d . . .
H21B H 0.6623 0.2465 0.1454 0.07(2) Uiso 1 1 d R . .
C212 C 0.5979(6) 0.1429(5) 0.0006(6) 0.0582(11) Uani 1 1 d . . .
H21C H 0.6597 0.0978 0.0238 0.09(2) Uiso 1 1 d R . .
C213 C 0.5075(6) 0.1219(5) -0.1048(6) 0.0628(12) Uani 1 1 d . . .
H21D H 0.5071 0.0623 -0.1545 0.10(2) Uiso 1 1 d R . .
C214 C 0.4166(6) 0.1877(5) -0.1389(5) 0.0540(11) Uani 1 1 d . . .
H21E H 0.3549 0.1736 -0.2117 0.07(2) Uiso 1 1 d R . .
B10 B 0.2645(8) 0.3089(9) 0.5182(5) 0.075(3) Uani 1 1 d D . .
F11 F 0.3249(5) 0.4261(5) 0.5564(5) 0.1227(19) Uani 1 1 d D A .
F12A F 0.356(7) 0.266(5) 0.493(9) 0.146(3) Uani 0.20(4) 1 d PD A 1
F13A F 0.162(7) 0.307(5) 0.421(4) 0.138(4) Uani 0.20(4) 1 d PD A 1
F14A F 0.201(5) 0.231(3) 0.566(4) 0.109(4) Uani 0.20(4) 1 d PD A 1
F12 F 0.3509(19) 0.2649(14) 0.488(2) 0.146(3) Uani 0.80(4) 1 d PD A 2
F13 F 0.1508(16) 0.2975(15) 0.4358(11) 0.138(4) Uani 0.80(4) 1 d PD A 2
F14 F 0.2482(18) 0.2597(13) 0.6063(13) 0.109(4) Uani 0.80(4) 1 d PD A 2
C1 C 0.805(2) 0.151(3) 0.4510(18) 0.156(12) Uani 0.552(10) 1 d PG B 1
H1A H 0.8865 0.1794 0.4386 0.187 Uiso 0.552(10) 1 calc PR B 1
C2 C 0.759(3) 0.2286(15) 0.4986(16) 0.20(2) Uani 0.552(10) 1 d PG B 1
H2A H 0.8080 0.3093 0.5187 0.241 Uiso 0.552(10) 1 calc PR B 1
C3 C 0.640(3) 0.188(3) 0.5169(13) 0.21(2) Uani 0.552(10) 1 d PG B 1
H3A H 0.6078 0.2404 0.5494 0.246 Uiso 0.552(10) 1 calc PR B 1
C4 C 0.5674(17) 0.070(3) 0.4876(16) 0.187(17) Uani 0.552(10) 1 d PG B 1
H4A H 0.4861 0.0416 0.5000 0.225 Uiso 0.552(10) 1 calc PR B 1
C5 C 0.614(3) -0.0075(17) 0.4399(14) 0.161(11) Uani 0.552(10) 1 d PG B 1
H5A H 0.5646 -0.0882 0.4199 0.193 Uiso 0.552(10) 1 calc PR B 1
C6 C 0.733(3) 0.033(2) 0.4217(13) 0.127(9) Uani 0.552(10) 1 d PG B 1
H6A H 0.7648 -0.0193 0.3892 0.153 Uiso 0.552(10) 1 calc PR B 1
C7 C 0.8834(8) 0.1748(9) 0.4744(9) 0.059(5) Uani 0.448(10) 1 d PG B 2
H7A H 0.9598 0.1475 0.4844 0.071 Uiso 0.448(10) 1 calc PR B 2
C8 C 0.8976(8) 0.2811(8) 0.5309(7) 0.050(4) Uani 0.448(10) 1 d PG B 2
H8A H 0.9837 0.3265 0.5795 0.060 Uiso 0.448(10) 1 calc PR B 2
C9 C 0.7858(11) 0.3210(9) 0.5162(8) 0.066(5) Uani 0.448(10) 1 d PG B 2
H9A H 0.7955 0.3937 0.5548 0.079 Uiso 0.448(10) 1 calc PR B 2
C10 C 0.6598(9) 0.2545(12) 0.4450(10) 0.087(7) Uani 0.448(10) 1 d PG B 2
H10E H 0.5834 0.2818 0.4350 0.104 Uiso 0.448(10) 1 calc PR B 2
C11 C 0.6456(8) 0.1482(12) 0.3886(11) 0.112(9) Uani 0.448(10) 1 d PG B 2
H11H H 0.5595 0.1028 0.3400 0.134 Uiso 0.448(10) 1 calc PR B 2
C12 C 0.7574(10) 0.1083(9) 0.4033(11) 0.079(7) Uani 0.448(10) 1 d PG B 2
H12B H 0.7477 0.0357 0.3647 0.095 Uiso 0.448(10) 1 calc PR B 2

loop_
_atom_site_aniso_label
_atom_site_aniso_U_11
_atom_site_aniso_U_22
_atom_site_aniso_U_33
_atom_site_aniso_U_23
_atom_site_aniso_U_13
_atom_site_aniso_U_12
Ru1 0.0311(2) 0.02333(19) 0.0454(3) 0.00477(15) 0.02189(17) 0.01137(14)
Cl1 0.0404(7) 0.0309(6) 0.0772(10) 0.0155(6) 0.0376(7) 0.0168(5)
N101 0.031(2) 0.032(2) 0.037(2) 0.0077(17) 0.0137(18) 0.0132(17)
C102 0.050(2) 0.041(2) 0.070(3) 0.021(2) 0.026(2) 0.0221(18)
C103 0.068(4) 0.052(4) 0.037(3) -0.004(3) 0.006(3) 0.008(3)
C104 0.059(4) 0.037(3) 0.044(3) -0.004(2) 0.013(3) 0.009(3)
C105 0.034(3) 0.029(2) 0.048(3) 0.003(2) 0.014(2) 0.010(2)
C106 0.0353(19) 0.0310(18) 0.067(3) -0.0057(18) 0.0268(18) 0.0079(15)
C107 0.038(2) 0.038(2) 0.059(3) -0.0142(18) 0.0247(18) 0.0047(16)
N108 0.0266(19) 0.0270(19) 0.040(2) -0.0009(16) 0.0181(17) 0.0089(16)
C109 0.040(3) 0.036(3) 0.042(3) -0.003(2) 0.024(2) 0.007(2)
C110 0.068(4) 0.051(3) 0.034(3) -0.001(3) 0.018(3) 0.011(3)
C111 0.060(4) 0.045(3) 0.039(3) 0.011(2) 0.018(3) 0.020(3)
C112 0.039(3) 0.031(2) 0.038(3) 0.009(2) 0.016(2) 0.015(2)
C113 0.040(3) 0.032(3) 0.046(3) -0.009(2) 0.026(2) 0.003(2)
N114 0.042(2) 0.028(2) 0.056(3) 0.0004(19) 0.033(2) 0.0090(18)
C115 0.043(3) 0.028(2) 0.075(4) 0.000(3) 0.038(3) 0.009(2)
C116 0.0353(19) 0.0310(18) 0.067(3) -0.0057(18) 0.0268(18) 0.0079(15)
C117 0.038(2) 0.038(2) 0.059(3) -0.0142(18) 0.0247(18) 0.0047(16)
C118 0.055(3) 0.052(3) 0.053(4) -0.013(3) 0.029(3) 0.006(3)
N201 0.040(2) 0.031(2) 0.061(3) 0.0120(19) 0.028(2) 0.0161(18)
C202 0.050(2) 0.041(2) 0.070(3) 0.021(2) 0.026(2) 0.0221(18)
C203 0.066(3) 0.052(3) 0.096(4) 0.027(2) 0.047(3) 0.035(2)
C204 0.056(3) 0.052(2) 0.071(3) 0.021(2) 0.034(2) 0.028(2)
C205 0.058(3) 0.056(3) 0.085(3) 0.028(2) 0.042(2) 0.032(2)
C206 0.045(3) 0.029(2) 0.057(3) 0.010(2) 0.029(3) 0.017(2)
C207 0.041(3) 0.031(2) 0.046(3) 0.005(2) 0.027(2) 0.011(2)
N208 0.035(2) 0.0253(19) 0.042(2) 0.0005(17) 0.0171(18) 0.0113(16)
C209 0.030(2) 0.032(2) 0.049(3) 0.006(2) 0.022(2) 0.014(2)
C210 0.039(3) 0.044(3) 0.057(4) 0.007(3) 0.025(3) 0.017(2)
C211 0.037(3) 0.070(4) 0.060(4) 0.016(3) 0.016(3) 0.024(3)
C212 0.058(3) 0.056(3) 0.085(3) 0.028(2) 0.042(2) 0.032(2)
C213 0.066(3) 0.052(3) 0.096(4) 0.027(2) 0.047(3) 0.035(2)
C214 0.056(3) 0.052(2) 0.071(3) 0.021(2) 0.034(2) 0.028(2)
B10 0.083(6) 0.129(8) 0.032(4) -0.002(4) 0.018(4) 0.068(6)
F11 0.097(4) 0.131(5) 0.152(5) -0.020(4) 0.060(3) 0.037(3)
F12A 0.214(6) 0.199(6) 0.112(5) 0.034(4) 0.098(5) 0.151(5)
F13A 0.140(6) 0.130(5) 0.088(5) -0.026(4) -0.045(5) 0.072(4)
F14A 0.145(9) 0.145(7) 0.048(7) 0.015(6) 0.036(7) 0.059(6)
F12 0.214(6) 0.199(6) 0.112(5) 0.034(4) 0.098(5) 0.151(5)
F13 0.140(6) 0.130(5) 0.088(5) -0.026(4) -0.045(5) 0.072(4)
F14 0.145(9) 0.145(7) 0.048(7) 0.015(6) 0.036(7) 0.059(6)
C1 0.21(4) 0.17(3) 0.12(2) 0.07(2) 0.06(2) 0.08(3)
C2 0.40(7) 0.14(2) 0.13(2) 0.06(2) 0.12(3) 0.15(3)
C3 0.34(6) 0.24(4) 0.104(19) 0.03(3) 0.07(3) 0.21(4)
C4 0.13(2) 0.34(6) 0.12(2) 0.08(3) 0.030(18) 0.13(3)
C5 0.17(3) 0.16(2) 0.087(17) 0.019(15) -0.036(16) 0.04(2)
C6 0.18(3) 0.11(2) 0.099(15) 0.026(15) 0.042(17) 0.072(19)
C7 0.059(10) 0.086(12) 0.047(10) 0.022(8) 0.018(7) 0.047(9)
C8 0.059(8) 0.063(9) 0.029(7) 0.015(6) 0.012(6) 0.023(7)
C9 0.096(12) 0.072(11) 0.046(9) 0.010(8) 0.031(8) 0.044(10)
C10 0.053(10) 0.128(18) 0.079(14) -0.017(12) 0.020(9) 0.035(10)
C11 0.054(10) 0.138(19) 0.125(19) -0.045(15) 0.017(11) 0.026(11)
C12 0.054(10) 0.071(14) 0.095(18) -0.026(13) 0.018(10) 0.007(10)

loop_
_atom_type_symbol
_atom_type_description
_atom_type_scat_dispersion_real
_atom_type_scat_dispersion_imag
_atom_type_scat_source
C C 0.0033 0.0016 'International Tables Vol C Tables 4.2.6.8 and 6.1.1.4'
H H 0.0000 0.0000 'International Tables Vol C Tables 4.2.6.8 and 6.1.1.4'
B B 0.0013 0.0007 'International Tables Vol C Tables 4.2.6.8 and 6.1.1.4'
Cl Cl 0.1484 0.1585 'International Tables Vol C Tables 4.2.6.8 and 6.1.1.4'
F F 0.0171 0.0103 'International Tables Vol C Tables 4.2.6.8 and 6.1.1.4'
N N 0.0061 0.0033 'International Tables Vol C Tables 4.2.6.8 and 6.1.1.4'
Ru Ru -1.2594 0.8363 'International Tables Vol C Tables 4.2.6.8 and 6.1.1.4'

loop_
_geom_angle_atom_site_label_1
_geom_angle_atom_site_label_2
_geom_angle_atom_site_label_3
_geom_angle
_geom_angle_site_symmetry_1
_geom_angle_site_symmetry_3
_geom_angle_publ_flag
N108 Ru1 N208 99.07(15) . . ?
N108 Ru1 N114 79.61(16) . . ?
N208 Ru1 N114 98.32(15) . . ?
N108 Ru1 N101 79.01(15) . . ?
N208 Ru1 N101 86.13(15) . . ?
N114 Ru1 N101 158.59(16) . . ?
N108 Ru1 N201 176.50(15) . . ?
N208 Ru1 N201 77.46(15) . . ?
N114 Ru1 N201 100.31(17) . . ?
N101 Ru1 N201 101.10(16) . . ?
N108 Ru1 Cl1 89.86(11) . . ?
N208 Ru1 Cl1 170.07(12) . . ?
N114 Ru1 Cl1 87.50(11) . . ?
N101 Ru1 Cl1 91.36(11) . . ?
N201 Ru1 Cl1 93.63(11) . . ?
C102 N101 C106 117.5(4) . . ?
C102 N101 Ru1 128.4(3) . . ?
C106 N101 Ru1 114.0(3) . . ?
N101 C102 C103 122.6(5) . . ?
N101 C102 H10A 118.9 . . ?
C103 C102 H10A 118.6 . . ?
C104 C103 C102 119.8(5) . . ?
C104 C103 H10B 115.2 . . ?
C102 C103 H10B 124.3 . . ?
C103 C104 C105 119.0(5) . . ?
C103 C104 H10C 120.4 . . ?
C105 C104 H10C 120.6 . . ?
C106 C105 C104 119.3(5) . . ?
C106 C105 H10D 120.4 . . ?
C104 C105 H10D 120.3 . . ?
N101 C106 C105 121.8(5) . . ?
N101 C106 C107 115.2(4) . . ?
C105 C106 C107 122.9(5) . . ?
N108 C107 C112 121.0(5) . . ?
N108 C107 C106 111.7(5) . . ?
C112 C107 C106 127.3(5) . . ?
C109 N108 C107 121.3(4) . . ?
C109 N108 Ru1 118.7(3) . . ?
C107 N108 Ru1 120.0(4) . . ?
N108 C109 C110 119.3(4) . . ?
N108 C109 C113 113.3(4) . . ?
C110 C109 C113 127.4(5) . . ?
C109 C110 C111 119.8(5) . . ?
C109 C110 H11A 112.6 . . ?
C111 C110 H11A 126.8 . . ?
C112 C111 C110 120.0(5) . . ?
C112 C111 H11B 120.0 . . ?
C110 C111 H11B 120.0 . . ?
C111 C112 C107 118.5(5) . . ?
C111 C112 H11C 120.7 . . ?
C107 C112 H11C 120.8 . . ?
N114 C113 C118 121.3(5) . . ?
N114 C113 C109 114.9(4) . . ?
C118 C113 C109 123.8(5) . . ?
C115 N114 C113 118.9(4) . . ?
C115 N114 Ru1 127.4(4) . . ?
C113 N114 Ru1 113.4(3) . . ?
N114 C115 C116 121.1(6) . . ?
N114 C115 H11D 118.1 . . ?
C116 C115 H11D 120.8 . . ?
C117 C116 C115 120.2(5) . . ?
C117 C116 H11E 121.6 . . ?
C115 C116 H11E 118.2 . . ?
C116 C117 C118 119.9(5) . . ?
C116 C117 H11F 119.1 . . ?
C118 C117 H11F 121.0 . . ?
C113 C118 C117 118.6(6) . . ?
C113 C118 H11G 122.0 . . ?
C117 C118 H11G 119.5 . . ?
C202 N201 C206 117.8(5) . . ?
C202 N201 Ru1 127.3(4) . . ?
C206 N201 Ru1 114.8(3) . . ?
N201 C202 C203 122.5(6) . . ?
N201 C202 H20A 119.4 . . ?
C203 C202 H20A 118.0 . . ?
C202 C203 C204 120.1(5) . . ?
C202 C203 H20B 120.6 . . ?
C204 C203 H20B 119.3 . . ?
C205 C204 C203 117.6(6) . . ?
C205 C204 H20C 120.7 . . ?
C203 C204 H20C 121.6 . . ?
C206 C205 C204 119.3(5) . . ?
C206 C205 H20D 120.2 . . ?
C204 C205 H20D 120.4 . . ?
N201 C206 C205 122.5(5) . . ?
N201 C206 C207 112.9(4) . . ?
C205 C206 C207 124.6(5) . . ?
N208 C207 C206 116.7(4) . . ?
N208 C207 H20E 121.7 . . ?
C206 C207 H20E 121.6 . . ?
C207 N208 C209 119.0(4) . . ?
C207 N208 Ru1 117.6(3) . . ?
C209 N208 Ru1 122.1(3) . . ?
C210 C209 C214 120.6(5) . . ?
C210 C209 N208 119.5(4) . . ?
C214 C209 N208 119.8(5) . . ?
C209 C210 C211 119.9(5) . . ?
C209 C210 H21A 120.2 . . ?
C211 C210 H21A 119.9 . . ?
C210 C211 C212 120.0(6) . . ?
C210 C211 H21B 120.0 . . ?
C212 C211 H21B 120.1 . . ?
C213 C212 C211 119.8(6) . . ?
C213 C212 H21C 120.3 . . ?
C211 C212 H21C 119.9 . . ?
C212 C213 C214 120.4(6) . . ?
C212 C213 H21D 119.9 . . ?
C214 C213 H21D 119.7 . . ?
C209 C214 C213 119.3(6) . . ?
C209 C214 H21E 120.4 . . ?
C213 C214 H21E 120.3 . . ?
F13 B10 F14A 91(3) . . ?
F13 B10 F12 111.5(10) . . ?
F14A B10 F12 110(3) . . ?
F13 B10 F11 108.7(10) . . ?
F14A B10 F11 126(2) . . ?
F12 B10 F11 108.4(11) . . ?
F13 B10 F12A 114(5) . . ?
F14A B10 F12A 109(3) . . ?
F12 B10 F12A 3(6) . . ?
F11 B10 F12A 107(3) . . ?
F13 B10 F14 114.2(12) . . ?
F14A B10 F14 26.2(17) . . ?
F12 B10 F14 109.4(12) . . ?
F11 B10 F14 104.3(9) . . ?
F12A B10 F14 108(4) . . ?
F13 B10 F13A 12(5) . . ?
F14A B10 F13A 102(3) . . ?
F12 B10 F13A 104(6) . . ?
F11 B10 F13A 104(3) . . ?
F12A B10 F13A 107(3) . . ?
F14 B10 F13A 126(3) . . ?
C2 C1 C6 120.0 . . ?
C2 C1 H1A 120.0 . . ?
C6 C1 H1A 120.0 . . ?
C3 C2 C1 120.0 . . ?
C3 C2 H2A 120.0 . . ?
C1 C2 H2A 120.0 . . ?
C2 C3 C4 120.0 . . ?
C2 C3 H3A 120.0 . . ?
C4 C3 H3A 120.0 . . ?
C5 C4 C3 120.0 . . ?
C5 C4 H4A 120.0 . . ?
C3 C4 H4A 120.0 . . ?
C4 C5 C6 120.0 . . ?
C4 C5 H5A 120.0 . . ?
C6 C5 H5A 120.0 . . ?
C5 C6 C1 120.0 . . ?
C5 C6 H6A 120.0 . . ?
C1 C6 H6A 120.0 . . ?
C8 C7 C12 120.0 . . ?
C8 C7 H7A 120.0 . . ?
C12 C7 H7A 120.0 . . ?
C7 C8 C9 120.0 . . ?
C7 C8 H8A 120.0 . . ?
C9 C8 H8A 120.0 . . ?
C10 C9 C8 120.0 . . ?
C10 C9 H9A 120.0 . . ?
C8 C9 H9A 120.0 . . ?
C11 C10 C9 120.0 . . ?
C11 C10 H10E 120.0 . . ?
C9 C10 H10E 120.0 . . ?
C10 C11 C12 120.0 . . ?
C10 C11 H11H 120.0 . . ?
C12 C11 H11H 120.0 . . ?
C11 C12 C7 120.0 . . ?
C11 C12 H12B 120.0 . . ?
C7 C12 H12B 120.0 . . ?

loop_
_geom_bond_atom_site_label_1
_geom_bond_atom_site_label_2
_geom_bond_distance
_geom_bond_site_symmetry_2
_geom_bond_publ_flag
Ru1 N108 1.959(4) . ?
Ru1 N208 2.020(4) . ?
Ru1 N114 2.064(4) . ?
Ru1 N101 2.065(4) . ?
Ru1 N201 2.073(4) . ?
Ru1 Cl1 2.4052(12) . ?
N101 C102 1.358(7) . ?
N101 C106 1.366(6) . ?
C102 C103 1.390(8) . ?
C102 H10A 0.9497 . ?
C103 C104 1.359(8) . ?
C103 H10B 1.0172 . ?
C104 C105 1.396(7) . ?
C104 H10C 0.9499 . ?
C105 C106 1.394(6) . ?
C105 H10D 0.9497 . ?
C106 C107 1.474(8) . ?
C107 N108 1.358(6) . ?
C107 C112 1.385(7) . ?
N108 C109 1.350(6) . ?
C109 C110 1.389(8) . ?
C109 C113 1.467(6) . ?
C110 C111 1.391(7) . ?
C110 H11A 0.9251 . ?
C111 C112 1.379(7) . ?
C111 H11B 0.9496 . ?
C112 H11C 0.9498 . ?
C113 N114 1.367(7) . ?
C113 C118 1.387(7) . ?
N114 C115 1.365(6) . ?
C115 C116 1.390(7) . ?
C115 H11D 0.9501 . ?
C116 C117 1.346(8) . ?
C116 H11E 0.9500 . ?
C117 C118 1.408(7) . ?
C117 H11F 0.9500 . ?
C118 H11G 0.9500 . ?
N201 C202 1.339(6) . ?
N201 C206 1.360(6) . ?
C202 C203 1.372(8) . ?
C202 H20A 0.9500 . ?
C203 C204 1.392(8) . ?
C203 H20B 0.9499 . ?
C204 C205 1.390(7) . ?
C204 H20C 0.9501 . ?
C205 C206 1.379(8) . ?
C205 H20D 0.9488 . ?
C206 C207 1.454(6) . ?
C207 N208 1.280(6) . ?
C207 H20E 0.9497 . ?
N208 C209 1.442(5) . ?
C209 C210 1.378(7) . ?
C209 C214 1.385(7) . ?
C210 C211 1.388(7) . ?
C210 H21A 0.9499 . ?
C211 C212 1.390(8) . ?
C211 H21B 0.9495 . ?
C212 C213 1.378(9) . ?
C212 H21C 0.9501 . ?
C213 C214 1.393(8) . ?
C213 H21D 0.9498 . ?
C214 H21E 0.9493 . ?
B10 F13 1.322(11) . ?
B10 F14A 1.332(17) . ?
B10 F12 1.363(9) . ?
B10 F11 1.372(9) . ?
B10 F12A 1.373(18) . ?
B10 F14 1.373(11) . ?
B10 F13A 1.383(19) . ?
C1 C2 1.3900 . ?
C1 C6 1.3900 . ?
C1 H1A 0.9500 . ?
C2 C3 1.3900 . ?
C2 H2A 0.9500 . ?
C3 C4 1.3900 . ?
C3 H3A 0.9500 . ?
C4 C5 1.3900 . ?
C4 H4A 0.9500 . ?
C5 C6 1.3900 . ?
C5 H5A 0.9500 . ?
C6 H6A 0.9500 . ?
C7 C8 1.3900 . ?
C7 C12 1.3900 . ?
C7 H7A 0.9500 . ?
C8 C9 1.3900 . ?
C8 H8A 0.9500 . ?
C9 C10 1.3900 . ?
C9 H9A 0.9500 . ?
C10 C11 1.3900 . ?
C10 H10E 0.9500 . ?
C11 C12 1.3900 . ?
C11 H11H 0.9500 . ?
C12 H12B 0.9500 . ?

loop_
_geom_hbond_atom_site_label_D
_geom_hbond_atom_site_label_H
_geom_hbond_atom_site_label_A
_geom_hbond_distance_DH
_geom_hbond_distance_HA
_geom_hbond_distance_DA
_geom_hbond_angle_DHA
_geom_hbond_site_symmetry_A
C10 H10E F12 0.95 2.86 3.687(13) 146.6 .
C118 H11G F12 0.95 2.65 3.51(3) 150.7 .
C110 H11A F12 0.93 2.33 3.21(2) 158.8 .
C214 H21E F14 0.95 2.67 3.509(15) 148.3 1_554
C205 H20D F11 0.95 2.42 3.208(8) 139.8 1_554
C7 H7A F14 0.95 2.95 3.64(2) 131.4 1_655
C105 H10D Cl1 0.95 2.69 3.575(5) 154.6 2
C112 H11C Cl1 0.95 2.74 3.643(5) 159.3 2
C104 H10C F13 0.95 2.31 3.203(17) 155.4 2
C203 H20B F13 0.95 2.62 3.267(14) 125.7 2_565
C204 H20C F13 0.95 2.70 3.293(18) 120.8 2_565
C117 H11F F12 0.95 2.56 3.39(3) 145.8 2_666
